data_2015247
loop_
_publ_author_name
'Vasconcelos, Thatyana R. A.'
'de Souza, Marcus V. N.'
'Wardell, Solange M. S. V.'
'Wardell, James L.'
'Low, John N.'
'Glidewell, Christopher'

_publ_section_title
;
 Hydrogen-bonded framework structures in
 4-[(4-chloro-3-nitrobenzoyl)hydrazinocarbonyl]pyridinium chloride and
 <i>N</i>-3,5-dinitrobenzoyl-<i>N</i>'-isonicotinoylhydrazine
;
_journal_coeditor_code GG3003
_journal_issue 4
_journal_name_full 'Acta Crystallographica Section C'
_journal_page_first o222
_journal_page_last o226
_journal_paper_doi 10.1107/S0108270106006512
_journal_volume 62
_journal_year 2006
_chemical_formula_iupac 'C13 H10 Cl N4 O4 +, Cl -'
_chemical_formula_moiety 'C13 H10 Cl N4 O4 +, Cl -'
_chemical_formula_sum 'C13 H10 Cl2 N4 O4'
_chemical_formula_weight 357.15
_chemical_name_systematic
;
4-[(4-chloro-3-nitrobenzoyl)hydrazinocarbonyl]pyridinium chloride
;
_space_group_IT_number 41
_symmetry_cell_setting orthorhombic
_symmetry_space_group_name_Hall 'A 2 -2ab'
_symmetry_space_group_name_H-M 'A b a 2'
_atom_sites_solution_hydrogens geom
_atom_sites_solution_primary direct
_atom_sites_solution_secondary difmap
_cell_angle_alpha 90.00
_cell_angle_beta 90.00
_cell_angle_gamma 90.00
_cell_formula_units_Z 8
_cell_length_a 15.2414(2)
_cell_length_b 22.6430(9)
_cell_length_c 8.3783(5)
_cell_measurement_reflns_used 3204
_cell_measurement_temperature 120(2)
_cell_measurement_theta_max 27.49
_cell_measurement_theta_min 2.92
_cell_volume 2891.4(2)
_computing_cell_refinement 'DENZO (Otwinowski & Minor, 1997) and COLLECT'
_computing_data_collection 'COLLECT (Hooft, 1999)'
_computing_data_reduction 'DENZO and COLLECT'
_computing_molecular_graphics 'PLATON (Spek, 2003)'
_computing_publication_material 'SHELXL97 and PRPKAPPA (Ferguson, 1999)'
_computing_structure_refinement 'OSCAIL and SHELXL97 (Sheldrick, 1997)'
_computing_structure_solution 'OSCAIL (McArdle, 2003) and SHELXS97 (Sheldrick, 1997)'
_diffrn_ambient_temperature 120(2)
_diffrn_detector_area_resol_mean 9.091
_diffrn_measured_fraction_theta_full 0.996
_diffrn_measured_fraction_theta_max 0.996
_diffrn_measurement_device_type 'Nonius KappaCCD'
_diffrn_measurement_method '\f and \w scans'
_diffrn_radiation_monochromator graphite
_diffrn_radiation_source 'Bruker-Nonius FR591 rotating anode'
_diffrn_radiation_type 'Mo K\a'
_diffrn_radiation_wavelength 0.71073
_diffrn_reflns_av_R_equivalents 0.0435
_diffrn_reflns_av_sigmaI/netI 0.0314
_diffrn_reflns_limit_h_max 19
_diffrn_reflns_limit_h_min -17
_diffrn_reflns_limit_k_max 29
_diffrn_reflns_limit_k_min -29
_diffrn_reflns_limit_l_max 9
_diffrn_reflns_limit_l_min -10
_diffrn_reflns_number 14651
_diffrn_reflns_theta_full 27.49
_diffrn_reflns_theta_max 27.49
_diffrn_reflns_theta_min 2.92
_diffrn_standards_decay_% 0
_exptl_absorpt_coefficient_mu 0.476
_exptl_absorpt_correction_T_max 0.954
_exptl_absorpt_correction_T_min 0.870
_exptl_absorpt_correction_type multi-scan
_exptl_absorpt_process_details '(SADABS; Sheldrick, 2003)'
_exptl_crystal_colour yellow
_exptl_crystal_density_diffrn 1.641
_exptl_crystal_density_method 'not measured'
_exptl_crystal_description plate
_exptl_crystal_F_000 1456
_exptl_crystal_size_max 0.30
_exptl_crystal_size_mid 0.10
_exptl_crystal_size_min 0.10
_refine_diff_density_max 0.252
_refine_diff_density_min -0.362
_refine_ls_abs_structure_details 'Flack (1983), 1424 Friedel pairs'
_refine_ls_abs_structure_Flack 0.01(5)
_refine_ls_extinction_method none
_refine_ls_goodness_of_fit_ref 1.050
_refine_ls_hydrogen_treatment constr
_refine_ls_matrix_type full
_refine_ls_number_parameters 208
_refine_ls_number_reflns 3204
_refine_ls_number_restraints 1
_refine_ls_restrained_S_all 1.049
_refine_ls_R_factor_all 0.0331
_refine_ls_R_factor_gt 0.0299
_refine_ls_shift/su_max 0.000
_refine_ls_shift/su_mean 0.000
_refine_ls_structure_factor_coef Fsqd
_refine_ls_weighting_details 'w=1/[\s^2^(Fo^2^)+(0.0350P)^2^+2.5382P] where P=(Fo^2^+2Fc^2^)/3'
_refine_ls_weighting_scheme calc
_refine_ls_wR_factor_gt 0.0718
_refine_ls_wR_factor_ref 0.0741
_reflns_number_gt 3013
_reflns_number_total 3204
_reflns_threshold_expression I>2\s(I)
_cod_data_source_file gg3003.cif
_cod_data_source_block I
_cod_original_sg_symbol_Hall 'A 2 -2ac'
_cod_database_code 2015247
_cod_database_fobs_code 2015247

loop_
_symmetry_equiv_pos_as_xyz
'x, y, z'
'-x, -y, z'
'-x+1/2, y, z+1/2'
'x+1/2, -y, z+1/2'
'x, y+1/2, z+1/2'
'-x, -y+1/2, z+1/2'
'-x+1/2, y+1/2, z'
'x+1/2, -y+1/2, z'

loop_
_atom_site_type_symbol
_atom_site_label
_atom_site_fract_x
_atom_site_fract_y
_atom_site_fract_z
_atom_site_U_iso_or_equiv
_atom_site_adp_type
_atom_site_calc_flag
_atom_site_refinement_flags
_atom_site_occupancy
N N11 0.07882(10) 0.67322(8) 0.5357(2) 0.0192(4) Uani d . 1
C C12 0.14290(12) 0.70592(9) 0.4722(3) 0.0196(4) Uani d . 1
C C13 0.22972(11) 0.69270(9) 0.5033(3) 0.0199(4) Uani d . 1
C C14 0.24929(13) 0.64510(8) 0.6027(3) 0.0165(4) Uani d . 1
C C15 0.18037(12) 0.61241(10) 0.6668(3) 0.0221(4) Uani d . 1
C C16 0.09468(12) 0.62708(10) 0.6314(3) 0.0227(4) Uani d . 1
C C17 0.34072(12) 0.62551(9) 0.6499(2) 0.0178(4) Uani d . 1
O O1 0.35171(9) 0.58309(7) 0.7369(2) 0.0256(3) Uani d . 1
N N17 0.40641(10) 0.65936(8) 0.5911(2) 0.0192(4) Uani d . 1
N N27 0.49329(10) 0.64189(7) 0.6119(2) 0.0194(3) Uani d . 1
C C27 0.52544(12) 0.59850(8) 0.5170(2) 0.0181(4) Uani d . 1
O O2 0.47956(9) 0.57062(6) 0.42405(18) 0.0213(3) Uani d . 1
C C21 0.62268(12) 0.58782(8) 0.5254(2) 0.0175(4) Uani d . 1
C C22 0.68099(12) 0.62705(9) 0.5959(3) 0.0180(4) Uani d . 1
C C23 0.77110(12) 0.61672(9) 0.5869(3) 0.0173(4) Uani d . 1
N N3 0.82661(10) 0.66013(7) 0.6688(2) 0.0189(4) Uani d . 1
O O31 0.79272(9) 0.70749(7) 0.7061(2) 0.0281(4) Uani d . 1
O O32 0.90272(9) 0.64742(7) 0.70065(19) 0.0245(3) Uani d . 1
C C24 0.80405(12) 0.56764(9) 0.5052(3) 0.0210(4) Uani d . 1
Cl Cl4 0.91400(3) 0.55323(3) 0.47410(8) 0.03344(15) Uani d . 1
C C25 0.74502(13) 0.52812(9) 0.4381(3) 0.0243(4) Uani d . 1
C C26 0.65509(13) 0.53763(9) 0.4492(3) 0.0228(4) Uani d . 1
Cl Cl1 -0.07838(3) 0.72986(2) 0.36327(6) 0.02111(11) Uani d . 1
H H11 0.0245 0.6832 0.5120 0.023 Uiso d R 1
H H12 0.1287 0.7384 0.4053 0.023 Uiso calc R 1
H H13 0.2754 0.7157 0.4578 0.024 Uiso calc R 1
H H15 0.1924 0.5799 0.7352 0.027 Uiso calc R 1
H H16 0.0475 0.6047 0.6743 0.027 Uiso calc R 1
H H17 0.3989 0.6883 0.5223 0.023 Uiso d R 1
H H27 0.5272 0.6608 0.6796 0.023 Uiso d R 1
H H22 0.6595 0.6609 0.6502 0.022 Uiso calc R 1
H H25 0.7663 0.4942 0.3839 0.029 Uiso calc R 1
H H26 0.6155 0.5097 0.4046 0.027 Uiso calc R 1

loop_
_atom_site_aniso_label
_atom_site_aniso_U_11
_atom_site_aniso_U_22
_atom_site_aniso_U_33
_atom_site_aniso_U_12
_atom_site_aniso_U_13
_atom_site_aniso_U_23
N11 0.0104(7) 0.0246(9) 0.0226(9) 0.0012(6) -0.0006(6) -0.0009(7)
C12 0.0141(8) 0.0213(9) 0.0232(10) -0.0002(7) -0.0008(8) 0.0030(8)
C13 0.0126(8) 0.0213(9) 0.0259(11) -0.0019(7) 0.0003(7) 0.0007(8)
C14 0.0110(8) 0.0198(9) 0.0187(9) 0.0008(8) -0.0006(7) -0.0017(8)
C15 0.0142(9) 0.0260(10) 0.0260(11) 0.0000(8) -0.0006(8) 0.0062(8)
C16 0.0130(9) 0.0274(11) 0.0277(11) -0.0026(8) 0.0026(8) 0.0040(9)
C17 0.0124(8) 0.0193(9) 0.0215(10) 0.0007(7) -0.0010(7) -0.0026(8)
O1 0.0159(7) 0.0268(8) 0.0340(8) 0.0012(6) -0.0013(6) 0.0093(7)
N17 0.0075(7) 0.0206(8) 0.0296(10) 0.0010(6) -0.0020(6) 0.0027(7)
N27 0.0075(7) 0.0233(8) 0.0273(9) 0.0012(6) -0.0033(6) -0.0031(7)
C27 0.0124(8) 0.0178(9) 0.0242(10) -0.0014(7) -0.0003(7) 0.0051(8)
O2 0.0140(6) 0.0219(7) 0.0281(7) -0.0043(5) -0.0038(5) -0.0024(6)
C21 0.0126(8) 0.0189(9) 0.0209(10) -0.0019(7) -0.0010(7) 0.0022(8)
C22 0.0131(9) 0.0190(9) 0.0219(10) 0.0000(7) 0.0005(7) 0.0017(8)
C23 0.0114(9) 0.0187(9) 0.0217(10) -0.0017(7) -0.0016(7) 0.0010(8)
N3 0.0125(8) 0.0225(9) 0.0218(9) -0.0019(6) 0.0009(6) -0.0008(7)
O31 0.0164(7) 0.0246(8) 0.0433(10) 0.0006(6) -0.0025(7) -0.0124(7)
O32 0.0107(6) 0.0304(8) 0.0323(9) 0.0000(6) -0.0053(6) 0.0005(7)
C24 0.0113(8) 0.0229(10) 0.0288(11) 0.0017(7) -0.0004(8) 0.0005(9)
Cl4 0.0122(2) 0.0351(3) 0.0531(4) 0.00455(19) -0.0001(2) -0.0154(3)
C25 0.0192(9) 0.0178(9) 0.0358(12) 0.0015(8) -0.0005(8) -0.0049(9)
C26 0.0162(9) 0.0206(10) 0.0314(11) -0.0030(7) -0.0015(8) -0.0025(9)
Cl1 0.0150(2) 0.0240(2) 0.0243(2) 0.00446(17) -0.00164(18) -0.0037(2)

loop_
_atom_type_symbol
_atom_type_description
_atom_type_scat_dispersion_real
_atom_type_scat_dispersion_imag
_atom_type_scat_source
C C 0.0033 0.0016 'International Tables Vol C Tables 4.2.6.8 and 6.1.1.4'
H H 0.0000 0.0000 'International Tables Vol C Tables 4.2.6.8 and 6.1.1.4'
Cl Cl 0.1484 0.1585 'International Tables Vol C Tables 4.2.6.8 and 6.1.1.4'
N N 0.0061 0.0033 'International Tables Vol C Tables 4.2.6.8 and 6.1.1.4'
O O 0.0106 0.0060 'International Tables Vol C Tables 4.2.6.8 and 6.1.1.4'

loop_
_geom_angle_atom_site_label_1
_geom_angle_atom_site_label_2
_geom_angle_atom_site_label_3
_geom_angle
_geom_angle_publ_flag
C12 N11 C16 122.60(16) no
C12 N11 H11 117.1 no
C16 N11 H11 120.3 no
N11 C12 C13 120.33(19) no
N11 C12 H12 119.8 no
C13 C12 H12 119.8 no
C12 C13 C14 119.03(17) no
C12 C13 H13 120.5 no
C14 C13 H13 120.5 no
C15 C14 C13 118.69(18) no
C15 C14 C17 115.91(18) no
C13 C14 C17 125.39(17) no
C16 C15 C14 120.2(2) no
C16 C15 H15 119.9 no
C14 C15 H15 119.9 no
N11 C16 C15 119.18(18) no
N11 C16 H16 120.4 no
C15 C16 H16 120.4 no
O1 C17 N17 124.25(18) no
O1 C17 C14 120.94(17) no
N17 C17 C14 114.79(17) no
C17 N17 N27 119.79(17) no
C17 N17 H17 124.3 no
N27 N17 H17 114.6 no
C27 N27 N17 118.44(16) no
C27 N27 H27 121.3 no
N17 N27 H27 120.1 no
O2 C27 N27 122.76(17) no
O2 C27 C21 120.73(18) no
N27 C27 C21 116.44(17) no
C22 C21 C26 119.31(17) no
C22 C21 C27 123.25(17) no
C26 C21 C27 117.32(17) no
C21 C22 C23 120.00(18) no
C21 C22 H22 120.0 no
C23 C22 H22 120.0 no
C22 C23 C24 120.86(18) no
C22 C23 N3 115.48(17) no
C24 C23 N3 123.66(16) no
O32 N3 O31 123.16(17) no
O32 N3 C23 119.39(16) no
O31 N3 C23 117.42(15) no
C25 C24 C23 118.54(17) no
C25 C24 Cl4 116.50(16) no
C23 C24 Cl4 124.91(15) no
C24 C25 C26 120.81(19) no
C24 C25 H25 119.6 no
C26 C25 H25 119.6 no
C25 C26 C21 120.41(18) no
C25 C26 H26 119.8 no
C21 C26 H26 119.8 no

loop_
_geom_bond_atom_site_label_1
_geom_bond_atom_site_label_2
_geom_bond_distance
_geom_bond_publ_flag
N11 C12 1.336(2) no
N11 C16 1.339(3) no
N11 H11 0.8801 no
C12 C13 1.382(3) no
C12 H12 0.95 no
C13 C14 1.394(3) no
C13 H13 0.95 no
C14 C15 1.393(3) no
C14 C17 1.515(3) no
C15 C16 1.380(3) no
C15 H15 0.95 no
C16 H16 0.95 no
C17 O1 1.217(2) no
C17 N17 1.354(3) no
N17 N27 1.393(2) no
N17 H17 0.8801 no
N27 C27 1.356(3) no
N27 H27 0.8796 no
C27 O2 1.222(2) no
C27 C21 1.503(3) no
C21 C22 1.388(3) no
C21 C26 1.394(3) no
C22 C23 1.395(3) no
C22 H22 0.95 no
C23 C24 1.399(3) no
C23 N3 1.467(2) no
N3 O32 1.225(2) no
N3 O31 1.231(2) no
C24 C25 1.388(3) no
C24 Cl4 1.7271(19) no
C25 C26 1.390(3) no
C25 H25 0.95 no
C26 H26 0.95 no

loop_
_geom_hbond_atom_site_label_D
_geom_hbond_atom_site_label_H
_geom_hbond_atom_site_label_A
_geom_hbond_site_symmetry_A
_geom_hbond_distance_DH
_geom_hbond_distance_HA
_geom_hbond_distance_DA
_geom_hbond_angle_DHA
_geom_hbond_publ_flag
N11 H11 Cl1 . 0.88 2.26 3.078(2) 153 y
N17 H17 Cl1 8_565 0.88 2.31 3.161(2) 163 y
N27 H27 Cl1 3_555 0.88 2.33 3.176(2) 162 y
C12 H12 O31 6_664 0.95 2.39 3.127(3) 134 y
C16 H16 O2 3_555 0.95 2.27 2.988(3) 132 y
C16 H16 O32 1_455 0.95 2.42 3.018(2) 121 y
C25 H25 O1 4_564 0.95 2.50 3.439(3) 168 y
C26 H26 O2 2_665 0.95 2.33 3.204(2) 152 y
C13 H13 Cl1 8_565 0.95 2.67 3.607(2) 170 y
C22 H22 Cl1 3_555 0.95 2.67 3.589(2) 162 y

loop_
_geom_torsion_atom_site_label_1
_geom_torsion_atom_site_label_2
_geom_torsion_atom_site_label_3
_geom_torsion_atom_site_label_4
_geom_torsion
_geom_torsion_publ_flag
C16 N11 C12 C13 0.3(3) no
N11 C12 C13 C14 -0.4(3) no
C12 C13 C14 C15 0.1(3) no
C12 C13 C14 C17 -179.2(2) no
C13 C14 C15 C16 0.3(3) no
C17 C14 C15 C16 179.7(2) no
C12 N11 C16 C15 0.1(3) no
C14 C15 C16 N11 -0.4(3) no
C15 C14 C17 O1 1.1(3) no
C13 C14 C17 O1 -179.6(2) no
C15 C14 C17 N17 -177.54(19) no
C13 C14 C17 N17 1.8(3) no
O1 C17 N17 N27 8.5(3) no
C14 C17 N17 N27 -172.91(17) no
C17 N17 N27 C27 77.4(3) no
N17 N27 C27 O2 -6.6(3) no
N17 N27 C27 C21 170.59(16) no
O2 C27 C21 C22 163.0(2) no
N27 C27 C21 C22 -14.3(3) no
O2 C27 C21 C26 -12.8(3) no
N27 C27 C21 C26 169.94(19) no
C26 C21 C22 C23 1.4(3) no
C27 C21 C22 C23 -174.34(18) no
C21 C22 C23 C24 1.1(3) no
C21 C22 C23 N3 -178.53(18) no
C22 C23 N3 O32 162.21(19) no
C24 C23 N3 O32 -17.4(3) no
C22 C23 N3 O31 -15.8(3) no
C24 C23 N3 O31 164.6(2) no
C22 C23 C24 C25 -2.4(3) no
N3 C23 C24 C25 177.22(19) no
C22 C23 C24 Cl4 175.14(16) no
N3 C23 C24 Cl4 -5.3(3) no
C23 C24 C25 C26 1.2(3) no
Cl4 C24 C25 C26 -176.54(18) no
C24 C25 C26 C21 1.3(3) no
C22 C21 C26 C25 -2.6(3) no
C27 C21 C26 C25 173.4(2) no

loop_
_cod_related_entry_id
_cod_related_entry_database
_cod_related_entry_code
1 ChemSpider 21133596
